data_2213570
loop_
_publ_author_name
'Abdassalam Abdelhafiz Tameem'
'Abdussalam Salhin'
'Bahruddin Saad'
'Shea-Lin Ng'
'Hoong-Kun Fun'

_publ_section_title
;
 2-Hydroxy-5-nitrobenzaldehyde phenylhydrazone
;
_journal_coeditor_code SJ2291
_journal_issue 5
_journal_name_full 'Acta Crystallographica Section E'
_journal_page_first o2502
_journal_page_last o2502
_journal_paper_doi 10.1107/S160053680701817X
_journal_volume 63
_journal_year 2007
_chemical_formula_iupac 'C13 H11 N3 O3'
_chemical_formula_moiety 'C13 H11 N3 O3'
_chemical_formula_sum 'C13 H11 N3 O3'
_chemical_formula_weight 257.25
_chemical_name_systematic
;
2-Hydroxy-5-nitrobenzaldehyde phenylhydrazone
;
_space_group_IT_number 14
_symmetry_cell_setting monoclinic
_symmetry_space_group_name_Hall '-P 2ybc'
_symmetry_space_group_name_H-M 'P 1 21/c 1'
_atom_sites_solution_hydrogens geom
_atom_sites_solution_primary direct
_atom_sites_solution_secondary difmap
_audit_creation_method SHELXL-97
_cell_angle_alpha 90.00
_cell_angle_beta 113.418(2)
_cell_angle_gamma 90.00
_cell_formula_units_Z 4
_cell_length_a 12.9019(5)
_cell_length_b 7.9909(3)
_cell_length_c 12.5323(5)
_cell_measurement_reflns_used 2685
_cell_measurement_temperature 100.00(10)
_cell_measurement_theta_max 30.22
_cell_measurement_theta_min 1.72
_cell_volume 1185.63(8)
_computing_cell_refinement APEX2
_computing_data_collection 'APEX2 (Bruker, 2005)'
_computing_data_reduction 'SAINT (Bruker, 2005)'
_computing_molecular_graphics SHELXTL
_computing_publication_material
;
SHELXTL, PARST (Nardelli, 1995) and PLATON (Spek, 2003)
;
_computing_structure_refinement SHELXTL
_computing_structure_solution 'SHELXTL (Sheldrick, 1998)'
_diffrn_ambient_temperature 297(2)
_diffrn_detector_area_resol_mean 8.33
_diffrn_measured_fraction_theta_full 0.988
_diffrn_measured_fraction_theta_max 0.988
_diffrn_measurement_device_type
;
Bruker SMART APEX2 CCD area-detector
;
_diffrn_measurement_method \w
_diffrn_radiation_monochromator graphite
_diffrn_radiation_source 'fine-focus sealed tube'
_diffrn_radiation_type MoK\a
_diffrn_radiation_wavelength 0.71073
_diffrn_reflns_av_R_equivalents 0.0499
_diffrn_reflns_av_sigmaI/netI 0.0629
_diffrn_reflns_limit_h_max 16
_diffrn_reflns_limit_h_min -18
_diffrn_reflns_limit_k_max 11
_diffrn_reflns_limit_k_min -9
_diffrn_reflns_limit_l_max 17
_diffrn_reflns_limit_l_min -16
_diffrn_reflns_number 12742
_diffrn_reflns_theta_full 30.22
_diffrn_reflns_theta_max 30.22
_diffrn_reflns_theta_min 1.72
_diffrn_standards_number 0
_exptl_absorpt_coefficient_mu 0.105
_exptl_absorpt_correction_T_max 0.9967
_exptl_absorpt_correction_T_min 0.9394
_exptl_absorpt_correction_type multi-scan
_exptl_absorpt_process_details '(SADABS; Bruker, 2005)'
_exptl_crystal_colour orange
_exptl_crystal_density_diffrn 1.441
_exptl_crystal_density_method 'not measured'
_exptl_crystal_description Plate
_exptl_crystal_F_000 536
_exptl_crystal_size_max 0.35
_exptl_crystal_size_mid 0.29
_exptl_crystal_size_min 0.03
_refine_diff_density_max 0.418
_refine_diff_density_min -0.243
_refine_ls_extinction_method none
_refine_ls_goodness_of_fit_ref 1.044
_refine_ls_hydrogen_treatment mixed
_refine_ls_matrix_type full
_refine_ls_number_parameters 180
_refine_ls_number_reflns 3480
_refine_ls_number_restraints 0
_refine_ls_restrained_S_all 1.044
_refine_ls_R_factor_all 0.1148
_refine_ls_R_factor_gt 0.0678
_refine_ls_shift/su_max 0.000
_refine_ls_shift/su_mean 0.000
_refine_ls_structure_factor_coef Fsqd
_refine_ls_weighting_details 'calc w=1/[\s^2^(Fo^2^)+(0.0569P)^2^+0.5968P] where P=(Fo^2^+2Fc^2^)/3'
_refine_ls_weighting_scheme calc
_refine_ls_wR_factor_gt 0.1307
_refine_ls_wR_factor_ref 0.1516
_reflns_number_gt 2265
_reflns_number_total 3480
_reflns_threshold_expression I>2\s(I)
_cod_data_source_file sj2291.cif
_cod_data_source_block I
_cod_depositor_comments
;
The following automatic conversions were performed:
'_symmetry_cell_setting' value 'Monoclinic' changed to 'monoclinic'
according to '/home/saulius/struct/CIF-dictionaries/cif_core.dic'
dictionary named 'cif_core.dic' version 2.4.1 from 2010-06-29.

Automatic conversion script
Id: cif_fix_enum 1527 2010-12-29 10:47:43Z saulius 

The following automatic conversions were performed:

'_symmetry_cell_setting' value 'Monoclinic' changed to 'monoclinic'
according to /home/saulius/struct/CIF-dictionaries/cif_core.dic
dictionary named 'cif_core.dic' version 2.4.1 from 2010-06-29.

Automatic conversion script
Id: cif_fix_values 1715 2011-07-08 13:25:40Z adriana 
;
_cod_original_sg_symbol_H-M 'P 21/c'
_cod_database_code 2213570
_cod_database_fobs_code 2213570

loop_
_symmetry_equiv_pos_as_xyz
'x, y, z'
'-x, y+1/2, -z+1/2'
'-x, -y, -z'
'x, -y-1/2, z-1/2'

loop_
_atom_site_type_symbol
_atom_site_label
_atom_site_fract_x
_atom_site_fract_y
_atom_site_fract_z
_atom_site_U_iso_or_equiv
_atom_site_adp_type
_atom_site_calc_flag
_atom_site_refinement_flags
_atom_site_occupancy
O O1 0.48565(12) 0.68203(19) 0.15079(12) 0.0262(4) Uani d . 1
O O2 0.84393(11) 1.10514(19) 0.05297(12) 0.0308(4) Uani d . 1
O O3 0.73542(12) 1.0344(2) -0.12240(12) 0.0387(4) Uani d . 1
N N1 0.25322(13) 0.5634(2) -0.14691(14) 0.0231(4) Uani d . 1
N N2 0.34887(12) 0.6265(2) -0.06494(13) 0.0200(4) Uani d . 1
N N3 0.76112(13) 1.0327(2) -0.01671(14) 0.0236(4) Uani d . 1
C C1 0.18662(16) 0.4549(3) -0.00323(16) 0.0236(4) Uani d . 1
H H1A 0.2441 0.5097 0.0569 0.028 Uiso calc R 1
C C2 0.10905(17) 0.3587(3) 0.02002(18) 0.0289(5) Uani d . 1
H H2A 0.1152 0.3485 0.0962 0.035 Uiso calc R 1
C C3 0.02226(17) 0.2773(3) -0.06842(19) 0.0302(5) Uani d . 1
H H3A -0.0287 0.2112 -0.0517 0.036 Uiso calc R 1
C C4 0.01232(17) 0.2953(3) -0.18153(18) 0.0283(5) Uani d . 1
H H4A -0.0467 0.2428 -0.2415 0.034 Uiso calc R 1
C C5 0.08898(16) 0.3903(2) -0.20658(17) 0.0235(4) Uani d . 1
H H5A 0.0814 0.4019 -0.2832 0.028 Uiso calc R 1
C C6 0.17827(15) 0.4695(2) -0.11688(16) 0.0205(4) Uani d . 1
C C7 0.41932(15) 0.7005(2) -0.09859(15) 0.0200(4) Uani d . 1
H H7A 0.4046 0.7061 -0.1774 0.024 Uiso calc R 1
C C8 0.52188(15) 0.7755(2) -0.01390(15) 0.0184(4) Uani d . 1
C C9 0.59248(15) 0.8645(2) -0.05285(16) 0.0197(4) Uani d . 1
H H9A 0.5749 0.8741 -0.1321 0.024 Uiso calc R 1
C C10 0.68939(15) 0.9392(2) 0.02689(16) 0.0194(4) Uani d . 1
C C11 0.71885(15) 0.9287(2) 0.14548(16) 0.0218(4) Uani d . 1
H H11A 0.7842 0.9799 0.1974 0.026 Uiso calc R 1
C C12 0.64949(15) 0.8409(3) 0.18517(16) 0.0227(4) Uani d . 1
H H12A 0.6684 0.8320 0.2647 0.027 Uiso calc R 1
C C13 0.55093(15) 0.7649(2) 0.10712(15) 0.0199(4) Uani d . 1
H H1C 0.2504(16) 0.564(3) -0.2155(19) 0.017(5) Uiso d . 1
H H1B 0.431(2) 0.649(3) 0.090(2) 0.051(8) Uiso d . 1

loop_
_atom_site_aniso_label
_atom_site_aniso_U_11
_atom_site_aniso_U_22
_atom_site_aniso_U_33
_atom_site_aniso_U_12
_atom_site_aniso_U_13
_atom_site_aniso_U_23
O1 0.0238(7) 0.0336(9) 0.0177(7) -0.0076(6) 0.0046(6) 0.0003(6)
O2 0.0240(7) 0.0339(9) 0.0311(8) -0.0097(6) 0.0073(6) -0.0029(7)
O3 0.0321(8) 0.0616(12) 0.0211(7) -0.0113(8) 0.0091(6) 0.0048(7)
N1 0.0214(8) 0.0300(10) 0.0143(8) -0.0056(7) 0.0033(6) -0.0018(7)
N2 0.0170(7) 0.0214(9) 0.0170(7) 0.0004(6) 0.0019(6) -0.0022(6)
N3 0.0196(8) 0.0263(9) 0.0234(8) 0.0011(7) 0.0071(7) 0.0024(7)
C1 0.0181(9) 0.0245(11) 0.0221(9) -0.0020(8) 0.0016(7) -0.0010(8)
C2 0.0258(10) 0.0342(13) 0.0253(10) 0.0001(9) 0.0088(8) 0.0036(9)
C3 0.0234(10) 0.0261(11) 0.0386(12) -0.0028(9) 0.0096(9) 0.0031(9)
C4 0.0208(10) 0.0227(11) 0.0329(11) -0.0031(8) 0.0017(8) -0.0033(9)
C5 0.0223(9) 0.0219(10) 0.0200(9) 0.0002(8) 0.0018(7) -0.0007(8)
C6 0.0183(9) 0.0180(9) 0.0217(9) 0.0011(7) 0.0042(7) -0.0002(8)
C7 0.0188(9) 0.0231(10) 0.0147(8) 0.0021(8) 0.0030(7) -0.0004(7)
C8 0.0176(8) 0.0182(9) 0.0163(8) 0.0033(7) 0.0034(7) 0.0002(7)
C9 0.0201(9) 0.0211(10) 0.0168(8) 0.0030(8) 0.0063(7) -0.0004(7)
C10 0.0161(8) 0.0199(10) 0.0220(9) 0.0022(7) 0.0072(7) 0.0013(8)
C11 0.0170(9) 0.0220(10) 0.0211(9) 0.0007(8) 0.0020(7) 0.0000(8)
C12 0.0219(9) 0.0283(11) 0.0135(8) -0.0001(8) 0.0025(7) 0.0004(8)
C13 0.0194(9) 0.0206(10) 0.0183(9) 0.0021(8) 0.0062(7) 0.0017(7)

loop_
_atom_type_symbol
_atom_type_description
_atom_type_scat_dispersion_real
_atom_type_scat_dispersion_imag
_atom_type_scat_source
C C 0.0033 0.0016 'International Tables Vol C Tables 4.2.6.8 and 6.1.1.4'
H H 0.0000 0.0000 'International Tables Vol C Tables 4.2.6.8 and 6.1.1.4'
N N 0.0061 0.0033 'International Tables Vol C Tables 4.2.6.8 and 6.1.1.4'
O O 0.0106 0.0060 'International Tables Vol C Tables 4.2.6.8 and 6.1.1.4'

loop_
_geom_angle_atom_site_label_1
_geom_angle_atom_site_label_2
_geom_angle_atom_site_label_3
_geom_angle
C13 O1 H1B 103.0(19)
N2 N1 C6 121.31(16)
N2 N1 H1C 115.4(14)
C6 N1 H1C 121.6(14)
C7 N2 N1 118.22(16)
O2 N3 O3 123.23(17)
O2 N3 C10 118.71(16)
O3 N3 C10 118.06(15)
C2 C1 C6 119.67(18)
C2 C1 H1A 120.2
C6 C1 H1A 120.2
C1 C2 C3 121.0(2)
C1 C2 H2A 119.5
C3 C2 H2A 119.5
C4 C3 C2 119.3(2)
C4 C3 H3A 120.4
C2 C3 H3A 120.4
C5 C4 C3 120.63(19)
C5 C4 H4A 119.7
C3 C4 H4A 119.7
C4 C5 C6 120.11(19)
C4 C5 H5A 119.9
C6 C5 H5A 119.9
N1 C6 C1 122.96(16)
N1 C6 C5 117.75(17)
C1 C6 C5 119.26(18)
N2 C7 C8 120.37(17)
N2 C7 H7A 119.8
C8 C7 H7A 119.8
C9 C8 C13 118.48(16)
C9 C8 C7 119.19(16)
C13 C8 C7 122.30(17)
C10 C9 C8 119.77(17)
C10 C9 H9A 120.1
C8 C9 H9A 120.1
C11 C10 C9 122.15(18)
C11 C10 N3 119.41(16)
C9 C10 N3 118.44(17)
C12 C11 C10 118.63(17)
C12 C11 H11A 120.7
C10 C11 H11A 120.7
C11 C12 C13 120.66(17)
C11 C12 H12A 119.7
C13 C12 H12A 119.7
O1 C13 C12 118.11(16)
O1 C13 C8 121.58(16)
C12 C13 C8 120.31(18)

loop_
_geom_bond_atom_site_label_1
_geom_bond_atom_site_label_2
_geom_bond_distance
O1 C13 1.347(2)
O1 H1B 0.85(3)
O2 N3 1.224(2)
O3 N3 1.231(2)
N1 N2 1.351(2)
N1 C6 1.389(3)
N1 H1C 0.85(2)
N2 C7 1.288(2)
N3 C10 1.454(2)
C1 C2 1.382(3)
C1 C6 1.390(3)
C1 H1A 0.9300
C2 C3 1.385(3)
C2 H2A 0.9300
C3 C4 1.379(3)
C3 H3A 0.9300
C4 C5 1.379(3)
C4 H4A 0.9300
C5 C6 1.401(3)
C5 H5A 0.9300
C7 C8 1.456(2)
C7 H7A 0.9300
C8 C9 1.389(3)
C8 C13 1.413(2)
C9 C10 1.387(2)
C9 H9A 0.9300
C10 C11 1.383(3)
C11 C12 1.376(3)
C11 H11A 0.9300
C12 C13 1.398(2)
C12 H12A 0.9300

loop_
_geom_hbond_atom_site_label_D
_geom_hbond_atom_site_label_H
_geom_hbond_atom_site_label_A
_geom_hbond_site_symmetry_A
_geom_hbond_distance_DH
_geom_hbond_distance_HA
_geom_hbond_distance_DA
_geom_hbond_angle_DHA
_geom_hbond_publ_flag
O1 H1B N2 1_555 0.85(2) 1.81(2) 2.613(2) 156(2) y
N1 H1C O3 2_644 0.85(2) 2.12(2) 2.961(2) 170(2) y
C9 H9A O1 4_575 0.93 2.54 3.430(2) 161 y

loop_
_geom_torsion_atom_site_label_1
_geom_torsion_atom_site_label_2
_geom_torsion_atom_site_label_3
_geom_torsion_atom_site_label_4
_geom_torsion
C6 N1 N2 C7 174.30(18)
C6 C1 C2 C3 -0.5(3)
C1 C2 C3 C4 -1.1(3)
C2 C3 C4 C5 1.3(3)
C3 C4 C5 C6 0.2(3)
N2 N1 C6 C1 10.0(3)
N2 N1 C6 C5 -171.80(18)
C2 C1 C6 N1 -179.80(19)
C2 C1 C6 C5 2.0(3)
C4 C5 C6 N1 179.86(18)
C4 C5 C6 C1 -1.8(3)
N1 N2 C7 C8 177.97(17)
N2 C7 C8 C9 -175.53(18)
N2 C7 C8 C13 2.7(3)
C13 C8 C9 C10 0.5(3)
C7 C8 C9 C10 178.80(18)
C8 C9 C10 C11 -0.2(3)
C8 C9 C10 N3 -179.55(17)
O2 N3 C10 C11 -2.7(3)
O3 N3 C10 C11 177.10(18)
O2 N3 C10 C9 176.73(17)
O3 N3 C10 C9 -3.5(3)
C9 C10 C11 C12 0.1(3)
N3 C10 C11 C12 179.47(17)
C10 C11 C12 C13 -0.4(3)
C11 C12 C13 O1 -179.33(18)
C11 C12 C13 C8 0.8(3)
C9 C8 C13 O1 179.28(17)
C7 C8 C13 O1 1.1(3)
C9 C8 C13 C12 -0.9(3)
C7 C8 C13 C12 -179.07(18)
